data_2000414
loop_
_publ_author_name
'Greaves, B.'
'Stoeckli-Evans, H.'

_publ_section_title
;
 A tetragonal form of tetra(2-pyridyl)pyrazine (TPPZ)
;
_journal_issue 12
_journal_name_full 'Acta Crystallographica Section C'
_journal_page_first 2269
_journal_page_last 2271
_journal_paper_doi 10.1107/S0108270192009387
_journal_volume 48
_journal_year 1992
_chemical_formula_moiety 'C24 H16 N6'
_chemical_formula_sum 'C24 H16 N6'
_chemical_formula_weight 388.43
_chemical_name_common tetra(2-pyridyl)pyrazine
_chemical_name_systematic
;
 2,3,4,6-tetra(2-pyridyl)pyrazine
;
_space_group_IT_number 88
_symmetry_cell_setting tetragonal
_symmetry_space_group_name_Hall '-I 4ad'
_symmetry_space_group_name_H-M 'I 41/a :2'
_cell_angle_alpha 90.0
_cell_angle_beta 90.0
_cell_angle_gamma 90.0
_cell_formula_units_Z 8
_cell_length_a 17.1210(10)
_cell_length_b 17.1210(10)
_cell_length_c 13.2410(10)
_cell_measurement_reflns_used 13
_cell_measurement_temperature 293
_cell_measurement_theta_max 19.00
_cell_measurement_theta_min 14.00
_cell_volume 3881.3(4)
_diffrn_ambient_temperature 293
_diffrn_measurement_device 'Stoe AED2 four-circle'
_diffrn_measurement_method '\w/\q scan b/P/b '
_diffrn_radiation_monochromator graphite
_diffrn_radiation_source 'xray tube'
_diffrn_radiation_type 'Molybdenum K\a'
_diffrn_radiation_wavelength 0.71073
_diffrn_reflns_av_R_equivalents '0.000     (one equivalent only)'
_diffrn_reflns_limit_h_max 22
_diffrn_reflns_limit_h_min 0
_diffrn_reflns_limit_k_max 22
_diffrn_reflns_limit_k_min 0
_diffrn_reflns_limit_l_max 17
_diffrn_reflns_limit_l_min 0
_diffrn_reflns_number 2217
_diffrn_reflns_reduction_process Lorentz-polorization
_diffrn_reflns_theta_max 27.45
_diffrn_reflns_theta_min 0.00
_diffrn_standards_decay_% 1.0
_diffrn_standards_interval_time 60
_diffrn_standards_number 4
_exptl_absorpt_coefficient_mu 0.08
_exptl_absorpt_correction_T_max 1.0000
_exptl_absorpt_correction_T_min 1.0000
_exptl_absorpt_correction_type none
_exptl_crystal_colour transparent
_exptl_crystal_density_diffrn 1.329
_exptl_crystal_description 'large block with many faces'
_exptl_crystal_F_000 1618
_exptl_crystal_size_max 0.34
_exptl_crystal_size_mid 0.30
_exptl_crystal_size_min 0.30
_refine_diff_density_max 0.25
_refine_diff_density_min -0.39
_refine_ls_goodness_of_fit_obs 1.07
_refine_ls_hydrogen_treatment 'H atoms refined isotropically'
_refine_ls_matrix_type full
_refine_ls_number_parameters 168
_refine_ls_number_reflns 1205
_refine_ls_R_factor_all 0.053
_refine_ls_R_factor_obs 0.053
_refine_ls_shift/esd_max 0.002
_refine_ls_structure_factor_coef F
_refine_ls_weighting_details 'w = 1/(\s^2^(F)+0.0040F^2^)'
_refine_ls_weighting_scheme calc
_refine_ls_wR_factor_all 0.072
_refine_ls_wR_factor_obs 0.072
_reflns_number_observed 1205
_reflns_number_total 2217
_reflns_observed_criterion 'Inet > 2.5\s(Inet)'
_cod_data_source_file al1025.cif
_cod_data_source_block al1025-structure_1_of_1
_cod_depositor_comments
;
The following automatic conversions were performed:
'_symmetry_cell_setting' value 'Tetragonal' changed to 'tetragonal'
according to '/home/saulius/struct/CIF-dictionaries/cif_core.dic'
dictionary named 'cif_core.dic' version 2.4.1 from 2010-06-29.

Automatic conversion script
Id: cif_fix_enum 1527 2010-12-29 10:47:43Z saulius 

The following automatic conversions were performed:

'_refine_ls_matrix_type' tag value 'full-matrix' was replaced with
'full' value.

Automatic conversion script
Id: cif_fix_values 1646 2011-03-28 12:23:43Z adriana 

The following automatic conversions were performed:

'_symmetry_cell_setting' value 'Tetragonal' changed to 'tetragonal'
according to /home/saulius/struct/CIF-dictionaries/cif_core.dic
dictionary named 'cif_core.dic' version 2.4.1 from 2010-06-29.

Automatic conversion script
Id: cif_fix_values 1715 2011-07-08 13:25:40Z adriana 

The following automatic conversions were performed:

'_refine_ls_weighting_scheme' value '1/(\s^2^(F)+0.0040F^2^)' was
changed to 'calc'. New tag '_refine_ls_weighting_details' was
created. The value of the new tag was set to 'w =
1/(\s^2^(F)+0.0040F^2^)'.

Automatic conversion script
Id: cif_fix_values 3143 2015-03-26 13:38:13Z robertas 
;
_cod_original_sg_symbol_H-M 'I 41/a'
_cod_database_code 2000414

loop_
_symmetry_equiv_pos_as_xyz
x,y,z
-x,-y,-z
1/2+x,1/2+y,1/2+z
1/2-x,1/2-y,1/2-z
3/4-y,1/4+x,1/4+z
3/4+y,1/4-x,1/4-z
1/4-y,3/4+x,3/4+z
1/4+y,3/4-x,3/4-z
1/2-x,-y,1/2+z
1/2+x,y,1/2-z
-x,1/2-y,z
x,1/2+y,-z
3/4+y,3/4-x,3/4+z
3/4-y,3/4+x,3/4-z
1/4+y,1/4-x,1/4+z
1/4-y,1/4+x,1/4-z

loop_
_atom_site_aniso_label
_atom_site_aniso_U_11
_atom_site_aniso_U_22
_atom_site_aniso_U_33
_atom_site_aniso_U_12
_atom_site_aniso_U_13
_atom_site_aniso_U_23
_atom_site_aniso_type_symbol
N(1) 0.0350(11) 0.0266(11) 0.0261(11) 0.0049(16) -0.0028(17) -0.0042(16) N
N(2) 0.0447(13) 0.0307(11) 0.0310(12) 0.0145(19) 0.000(2) -0.0086(19) N
N(3) 0.0485(14) 0.0339(12) 0.0295(12) 0.003(2) -0.013(2) 0.0019(19) N
C(1) 0.0291(12) 0.0268(12) 0.0241(12) -0.0013(19) -0.0046(19) 0.0031(19) C
C(2) 0.0328(13) 0.0239(12) 0.0221(12) -0.0007(19) 0.0009(19) 0.0002(18) C
C(3) 0.0277(12) 0.0331(13) 0.0238(12) 0.0104(19) -0.0020(19) 0.002(2) C
C(4) 0.0446(16) 0.0437(17) 0.0395(17) -0.001(3) 0.016(3) 0.008(3) C
C(5) 0.0489(19) 0.063(2) 0.0428(19) 0.006(3) 0.025(3) 0.024(3) C
C(6) 0.0469(18) 0.074(2) 0.0284(14) 0.047(3) 0.012(3) -0.011(3) C
C(7) 0.0435(16) 0.0444(17) 0.0349(15) 0.028(3) -0.002(3) -0.018(3) C
C(8) 0.0343(13) 0.0282(12) 0.0243(13) 0.005(2) 0.002(2) 0.004(2) C
C(9) 0.067(2) 0.0328(15) 0.0318(15) 0.011(3) -0.016(3) 0.002(2) C
C(10) 0.075(2) 0.0369(16) 0.0436(18) 0.026(3) -0.016(3) 0.021(3) C
C(11) 0.0546(19) 0.0474(17) 0.0345(15) 0.015(3) -0.019(3) 0.021(3) C
C(12) 0.058(2) 0.0468(17) 0.0298(15) -0.003(3) -0.023(3) 0.005(3) C

loop_
_atom_site_label
_atom_site_fract_x
_atom_site_fract_y
_atom_site_fract_z
_atom_site_U_iso_or_equiv
_atom_site_thermal_displace_type
_atom_site_calc_flag
_atom_site_refinement_flags
_atom_site_type_symbol
N(1) 0.69608(13) 0.30985(11) 0.75865(15) 0.0292(10) Uani ? . N
N(2) 0.69491(13) 0.37021(13) 0.96385(17) 0.0355(11) Uani ? . N
N(3) 0.66755(14) 0.29008(13) 0.50169(16) 0.0373(12) Uani ? . N
C(1) 0.72462(14) 0.28903(14) 0.66872(18) 0.0267(11) Uani ? . C
C(2) 0.72058(14) 0.27115(14) 0.84028(18) 0.0263(12) Uani ? . C
C(3) 0.68468(15) 0.29508(15) 0.93833(18) 0.0282(11) Uani ? . C
C(4) 0.64266(18) 0.24254(19) 0.9958(2) 0.0426(15) Uani ? . C
C(5) 0.6085(2) 0.2687(2) 1.0838(3) 0.0517(18) Uani ? . C
C(6) 0.61887(19) 0.3455(2) 1.1118(2) 0.0499(17) Uani ? . C
C(7) 0.66233(17) 0.39385(18) 1.0502(2) 0.0409(14) Uani ? . C
C(8) 0.69147(15) 0.33290(15) 0.58050(18) 0.0289(12) Uani ? . C
C(9) 0.6840(2) 0.41349(17) 0.5850(2) 0.0439(16) Uani ? . C
C(10) 0.6495(2) 0.4513(2) 0.5048(2) 0.0519(18) Uani ? . C
C(11) 0.6226(2) 0.40835(18) 0.4240(2) 0.0455(16) Uani ? . C
C(12) 0.63363(19) 0.32896(18) 0.4256(2) 0.0449(17) Uani ? . C
H(4) 0.6395(19) 0.186(2) 0.973(3) 0.055(9) Uiso ? . H
H(5) 0.582(2) 0.234(2) 1.127(3) 0.064(10) Uiso ? . H
H(6) 0.594(2) 0.364(2) 1.170(3) 0.055(9) Uiso ? . H
H(7) 0.6706(19) 0.449(2) 1.063(2) 0.050(9) Uiso ? . H
H(9) 0.707(2) 0.445(2) 0.643(3) 0.065(10) Uiso ? . H
H(10) 0.647(3) 0.508(3) 0.504(3) 0.087(13) Uiso ? . H
H(11) 0.596(2) 0.434(2) 0.368(3) 0.058(9) Uiso ? . H
H(12) 0.614(2) 0.298(2) 0.368(3) 0.057(9) Uiso ? . H

loop_
_atom_type_symbol
_atom_type_description
_atom_type_scat_dispersion_real
_atom_type_scat_dispersion_imag
_atom_type_scat_source
C ? 0.002 0.002 'International Tables Vol. IV Table 2.2B'
H ? 0.000 0.000 'International Tables Vol. IV Table 2.2B'
N ? 0.004 0.003 'International Tables Vol. IV Table 2.2B'

loop_
_geom_angle_atom_site_label_1
_geom_angle_atom_site_label_2
_geom_angle_atom_site_label_3
_geom_angle_site_symmetry_1
_geom_angle_site_symmetry_2
_geom_angle_site_symmetry_3
_geom_angle
_geom_angle_publ_flag
C(1) N(1) C(2) ? ? ? 118.3(2) yes
C(3) N(2) C(7) ? ? ? 116.9(3) yes
C(8) N(3) C(12) ? ? ? 116.5(2) yes
N(1) C(1) C(2) ? ? a 121.2(2) yes
N(1) C(1) C(8) ? ? ? 115.0(2) yes
C(2) C(1) C(8) a ? ? 123.8(2) yes
N(1) C(2) C(1) ? ? a 120.5(2) yes
N(1) C(2) C(3) ? ? ? 116.0(2) yes
C(1) C(2) C(3) a ? ? 123.5(2) yes
N(2) C(3) C(2) ? ? ? 115.4(2) yes
N(2) C(3) C(4) ? ? ? 123.6(3) yes
C(2) C(3) C(4) ? ? ? 121.0(2) yes
C(3) C(4) C(5) ? ? ? 118.4(3) yes
C(4) C(5) C(6) ? ? ? 118.9(3) yes
C(5) C(6) C(7) ? ? ? 118.9(3) yes
N(2) C(7) C(6) ? ? ? 123.3(3) yes
N(3) C(8) C(1) ? ? ? 116.6(2) yes
N(3) C(8) C(9) ? ? ? 123.4(2) yes
C(1) C(8) C(9) ? ? ? 120.0(2) yes
C(8) C(9) C(10) ? ? ? 118.3(3) yes
C(9) C(10) C(11) ? ? ? 119.5(3) yes
C(10) C(11) C(12) ? ? ? 118.0(3) yes
N(3) C(12) C(11) ? ? ? 124.3(3) yes

loop_
_geom_bond_atom_site_label_1
_geom_bond_atom_site_label_2
_geom_bond_site_symmetry_1
_geom_bond_site_symmetry_2
_geom_bond_distance
_geom_bond_publ_flag
N(1) C(1) ? ? 1.336(3) yes
N(1) C(2) ? ? 1.335(3) yes
N(2) C(3) ? ? 1.341(3) yes
N(2) C(7) ? ? 1.335(4) yes
N(3) C(8) ? ? 1.339(3) yes
N(3) C(12) ? ? 1.340(4) yes
C(1) C(2) ? a 1.399(3) yes
C(1) C(8) ? ? 1.500(3) yes
C(2) C(1) ? a 1.399(3) yes
C(2) C(3) ? ? 1.494(3) yes
C(3) C(4) ? ? 1.380(4) yes
C(4) C(5) ? ? 1.378(5) yes
C(5) C(6) ? ? 1.377(5) yes
C(6) C(7) ? ? 1.380(5) yes
C(8) C(9) ? ? 1.387(4) yes
C(9) C(10) ? ? 1.376(4) yes
C(10) C(11) ? ? 1.378(5) yes
C(11) C(12) ? ? 1.373(4) yes

loop_
_geom_contact_atom_site_label_1
_geom_contact_atom_site_label_2
_geom_contact_distance
_geom_contact_site_symmetry_1
_geom_contact_site_symmetry_2
_geom_contact_publ_flag
? ? ? ? ? ?

loop_
_geom_torsion_atom_site_label_1
_geom_torsion_atom_site_label_2
_geom_torsion_atom_site_label_3
_geom_torsion_atom_site_label_4
_geom_torsion_site_symmetry_1
_geom_torsion_site_symmetry_2
_geom_torsion_site_symmetry_3
_geom_torsion_site_symmetry_4
_geom_torsion
_geom_torsion_publ_flag
? ? ? ? ? ? ? ? ? ?
